data_7024996
loop_
_publ_author_name
'Mason, Kevin'
'Gass, Ian A.'
'Parsons, Simon'
'Collins, Anna'
'White, Fraser J.'
'Slawin, Alexandra M. Z.'
'Brechin, Euan K.'
'Tasker, Peter A.'

_publ_section_title
;
 Building Fe(III) clusters with derivatised salicylaldoximes.
;
_journal_issue 10
_journal_name_full 'Dalton transactions (Cambridge, England : 2003)'
_journal_page_first 2727
_journal_page_last 2734
_journal_paper_doi 10.1039/b924143d
_journal_volume 39
_journal_year 2010
_chemical_formula_moiety 'Fe6,(C11 H12 N2 O4)2,(C7 H5 O2)10,(O)2,(H2 O)2,(C2 H3 N)4'
_chemical_formula_sum 'C100 H90 Fe6 N8 O32'
_chemical_formula_weight 2250.90
_chemical_name_systematic
;
?
;
_space_group_IT_number 2
_symmetry_cell_setting triclinic
_symmetry_space_group_name_Hall '-P 1'
_symmetry_space_group_name_H-M 'P -1'
_atom_sites_solution_hydrogens geom
_atom_sites_solution_primary direct
_atom_sites_solution_secondary difmap
_audit_creation_method SHELXL-97
_cell_angle_alpha 69.97(8)
_cell_angle_beta 71.74(8)
_cell_angle_gamma 69.68(6)
_cell_formula_units_Z 1
_cell_length_a 12.272(5)
_cell_length_b 14.458(4)
_cell_length_c 16.754(7)
_cell_measurement_reflns_used 2270
_cell_measurement_temperature 173(2)
_cell_measurement_theta_max 68.2716
_cell_measurement_theta_min 21.3287
_cell_volume 2554(2)
_computing_cell_refinement 'CrystalClear (Rigaku Corp., 2004)'
_computing_data_collection 'CrystalClear (Rigaku Corp., 2004)'
_computing_data_reduction 'CrystalClear (Rigaku Corp., 2004)'
_computing_molecular_graphics 'Bruker SHELXTL'
_computing_publication_material 'Bruker SHELXTL'
_computing_structure_refinement 'SHELXL-97 (Sheldrick, 1997)'
_computing_structure_solution 'SHELXS-97 (Sheldrick, 1990)'
_diffrn_ambient_temperature 173(2)
_diffrn_measured_fraction_theta_full 0.945
_diffrn_measured_fraction_theta_max 0.932
_diffrn_measurement_device_type CCD
_diffrn_measurement_method '\w scans'
_diffrn_radiation_monochromator confocal
_diffrn_radiation_source 'rotating anode'
_diffrn_radiation_type CuK\a
_diffrn_radiation_wavelength 1.54178
_diffrn_reflns_av_R_equivalents 0.1478
_diffrn_reflns_av_sigmaI/netI 0.0910
_diffrn_reflns_limit_h_max 14
_diffrn_reflns_limit_h_min -14
_diffrn_reflns_limit_k_max 17
_diffrn_reflns_limit_k_min -17
_diffrn_reflns_limit_l_max 20
_diffrn_reflns_limit_l_min -20
_diffrn_reflns_number 34298
_diffrn_reflns_theta_full 67.00
_diffrn_reflns_theta_max 68.15
_diffrn_reflns_theta_min 3.38
_exptl_absorpt_coefficient_mu 7.366
_exptl_absorpt_correction_T_max 1.0000
_exptl_absorpt_correction_T_min 0.1902
_exptl_absorpt_correction_type multi-scan
_exptl_absorpt_process_details 'Jacobson, R. (1998) Private communication'
_exptl_crystal_colour Red
_exptl_crystal_density_diffrn 1.463
_exptl_crystal_density_method 'not measured'
_exptl_crystal_description Prism
_exptl_crystal_F_000 1158
_exptl_crystal_size_max 0.5000
_exptl_crystal_size_mid 0.2000
_exptl_crystal_size_min 0.0500
_refine_diff_density_max 0.628
_refine_diff_density_min -0.559
_refine_diff_density_rms 0.091
_refine_ls_extinction_coef 0.0019(5)
_refine_ls_extinction_expression Fc^*^=kFc[1+0.001xFc^2^\l^3^/sin(2\q)]^-1/4^
_refine_ls_extinction_method SHELXL
_refine_ls_goodness_of_fit_ref 1.056
_refine_ls_hydrogen_treatment mixed
_refine_ls_matrix_type full
_refine_ls_number_parameters 668
_refine_ls_number_reflns 8714
_refine_ls_number_restraints 2
_refine_ls_restrained_S_all 1.056
_refine_ls_R_factor_all 0.1469
_refine_ls_R_factor_gt 0.1084
_refine_ls_shift/su_max 0.019
_refine_ls_shift/su_mean 0.001
_refine_ls_structure_factor_coef Fsqd
_refine_ls_weighting_details 'calc w=1/[\s^2^(Fo^2^)+(0.1897P)^2^+0.9713P] where P=(Fo^2^+2Fc^2^)/3'
_refine_ls_weighting_scheme calc
_refine_ls_wR_factor_gt 0.2984
_refine_ls_wR_factor_ref 0.3458
_reflns_number_gt 5164
_reflns_number_total 8714
_reflns_threshold_expression >2sigma(I)
_cod_data_source_file b924143d.txt
_cod_data_source_block brech7
_cod_depositor_comments
;
The following automatic conversions were performed:

'_symmetry_cell_setting' value 'Triclinic' changed to 'triclinic'
according to /home/saulius/struct/CIF-dictionaries/cif_core.dic
dictionary named 'cif_core.dic' version 2.4.2 from 2011-04-26.

Automatic conversion script
Id: cif_fix_values 1891 2012-01-12 08:04:46Z andrius 
;
_cod_original_cell_volume 2554.5(16)
_cod_original_sg_symbol_H-M P-1
_cod_database_code 7024996

loop_
_symmetry_equiv_pos_as_xyz
'x, y, z'
'-x, -y, -z'

loop_
_atom_site_label
_atom_site_type_symbol
_atom_site_fract_x
_atom_site_fract_y
_atom_site_fract_z
_atom_site_U_iso_or_equiv
_atom_site_adp_type
_atom_site_occupancy
_atom_site_symmetry_multiplicity
_atom_site_calc_flag
_atom_site_refinement_flags
Fe1 Fe 0.74700(12) 0.02796(8) 0.78785(8) 0.0927(5) Uani 1 1 d .
Fe2 Fe 0.55746(13) 0.09804(8) 0.95633(8) 0.0927(5) Uani 1 1 d .
Fe3 Fe 0.60612(13) 0.27245(8) 0.77425(8) 0.0924(5) Uani 1 1 d .
O1 O 0.5324(5) -0.0207(4) 0.9276(3) 0.0943(15) Uani 1 1 d .
N1 N 0.6203(6) -0.0581(4) 0.8634(4) 0.0925(18) Uani 1 1 d .
C1 C 0.6103(8) -0.1352(5) 0.8487(5) 0.093(2) Uani 1 1 d .
H1A H 0.5415 -0.1586 0.8801 0.112 Uiso 1 1 calc R
C2 C 0.6972(9) -0.1898(6) 0.7869(6) 0.094(2) Uani 1 1 d .
C3 C 0.8108(9) -0.1696(5) 0.7410(6) 0.097(3) Uani 1 1 d .
O3 O 0.8366(5) -0.0936(4) 0.7490(4) 0.0964(15) Uani 1 1 d .
C4 C 0.8969(10) -0.2345(6) 0.6907(6) 0.104(3) Uani 1 1 d .
C5 C 0.8642(10) -0.3095(6) 0.6779(6) 0.106(3) Uani 1 1 d .
H5A H 0.9188 -0.3512 0.6413 0.127 Uiso 1 1 calc R
C6 C 0.7505(10) -0.3247(6) 0.7186(6) 0.106(3) Uani 1 1 d .
C7 C 0.6666(9) -0.2678(6) 0.7744(6) 0.104(3) Uani 1 1 d .
H7A H 0.5915 -0.2815 0.8029 0.125 Uiso 1 1 calc R
C8 C 1.0215(10) -0.2155(8) 0.6456(7) 0.117(3) Uani 1 1 d .
C9 C 1.0990(12) -0.2941(9) 0.5929(9) 0.156(5) Uani 1 1 d .
H9A H 1.1102 -0.3632 0.6321 0.234 Uiso 1 1 calc R
H9B H 1.1767 -0.2801 0.5646 0.234 Uiso 1 1 calc R
H9C H 1.0593 -0.2889 0.5485 0.234 Uiso 1 1 calc R
C10 C 1.0107(12) -0.1088(8) 0.5791(7) 0.134(4) Uani 1 1 d .
H10A H 1.0903 -0.0985 0.5516 0.201 Uiso 1 1 calc R
H10B H 0.9626 -0.0557 0.6093 0.201 Uiso 1 1 calc R
H10C H 0.9724 -0.1050 0.5343 0.201 Uiso 1 1 calc R
C11 C 1.0824(10) -0.2294(9) 0.7168(8) 0.133(4) Uani 1 1 d .
H11A H 1.0883 -0.2984 0.7558 0.200 Uiso 1 1 calc R
H11B H 1.0357 -0.1789 0.7501 0.200 Uiso 1 1 calc R
H11C H 1.1625 -0.2198 0.6904 0.200 Uiso 1 1 calc R
N6 N 0.7186(10) -0.4047(6) 0.7035(6) 0.121(3) Uani 1 1 d .
O5 O 0.7918(9) -0.4559(6) 0.6563(6) 0.162(3) Uani 1 1 d .
O6 O 0.6177(8) -0.4186(5) 0.7407(5) 0.122(2) Uani 1 1 d .
O12 O 0.8351(6) -0.0264(5) 0.8835(5) 0.1132(19) Uani 1 1 d .
O13 O 0.7017(7) 0.0127(5) 1.0017(4) 0.1107(18) Uani 1 1 d .
C12 C 0.8051(13) -0.0234(7) 0.9626(8) 0.117(3) Uani 1 1 d .
C13 C 0.8995(13) -0.0761(10) 1.0115(9) 0.146(4) Uani 1 1 d .
C14 C 0.9925(16) -0.1508(14) 0.9892(13) 0.203(8) Uani 1 1 d .
H14A H 1.0019 -0.1695 0.9379 0.244 Uiso 1 1 calc R
C15 C 1.077(3) -0.202(3) 1.041(2) 0.38(3) Uani 1 1 d .
H15A H 1.1443 -0.2526 1.0212 0.458 Uiso 1 1 calc R
C16 C 1.067(2) -0.184(2) 1.1151(14) 0.234(9) Uani 1 1 d .
H16A H 1.1209 -0.2262 1.1519 0.281 Uiso 1 1 calc R
C17 C 0.9749(17) -0.1009(16) 1.1380(13) 0.189(6) Uani 1 1 d .
H17A H 0.9724 -0.0785 1.1857 0.227 Uiso 1 1 calc R
C18 C 0.8875(13) -0.0520(12) 1.0898(10) 0.150(4) Uani 1 1 d .
H18A H 0.8192 -0.0019 1.1093 0.180 Uiso 1 1 calc R
O19 O 0.5930(5) 0.2470(3) 0.6662(4) 0.0979(16) Uani 1 1 d .
O20 O 0.6646(6) 0.0775(4) 0.6859(4) 0.1029(17) Uani 1 1 d .
C19 C 0.6183(8) 0.1659(6) 0.6425(6) 0.093(2) Uani 1 1 d .
C20 C 0.5912(8) 0.1762(6) 0.5594(5) 0.092(2) Uani 1 1 d .
C21 C 0.5488(9) 0.2704(6) 0.5077(6) 0.102(3) Uani 1 1 d .
H21A H 0.5344 0.3294 0.5264 0.122 Uiso 1 1 calc R
C22 C 0.5263(10) 0.2818(7) 0.4280(7) 0.120(3) Uani 1 1 d .
H22A H 0.4990 0.3480 0.3918 0.143 Uiso 1 1 calc R
C23 C 0.5440(10) 0.1956(8) 0.4021(7) 0.119(3) Uani 1 1 d .
H23A H 0.5284 0.2022 0.3481 0.143 Uiso 1 1 calc R
C24 C 0.5837(12) 0.1018(8) 0.4538(7) 0.134(4) Uani 1 1 d .
H24A H 0.5951 0.0426 0.4362 0.161 Uiso 1 1 calc R
C25 C 0.6076(11) 0.0915(7) 0.5320(7) 0.130(4) Uani 1 1 d .
H25A H 0.6358 0.0251 0.5676 0.156 Uiso 1 1 calc R
O26 O 0.7798(6) 0.2691(4) 0.7157(4) 0.1012(17) Uani 1 1 d .
C26 C 0.8708(9) 0.1978(6) 0.6927(6) 0.098(3) Uani 1 1 d .
O27 O 0.8665(6) 0.1068(4) 0.7121(4) 0.1097(18) Uani 1 1 d .
C27 C 0.9802(9) 0.2245(7) 0.6400(6) 0.105(3) Uani 1 1 d .
C28 C 0.9846(12) 0.3260(8) 0.6177(8) 0.132(4) Uani 1 1 d .
H28A H 0.9171 0.3764 0.6376 0.159 Uiso 1 1 calc R
C29 C 1.0900(13) 0.3529(10) 0.5655(10) 0.154(5) Uani 1 1 d .
H29A H 1.0928 0.4220 0.5480 0.185 Uiso 1 1 calc R
C30 C 1.1883(12) 0.2784(11) 0.5403(9) 0.147(4) Uani 1 1 d .
H30A H 1.2597 0.2969 0.5071 0.176 Uiso 1 1 calc R
C31 C 1.1873(13) 0.1773(11) 0.5614(9) 0.151(4) Uani 1 1 d .
H31A H 1.2555 0.1274 0.5416 0.181 Uiso 1 1 calc R
C32 C 1.0819(11) 0.1506(9) 0.6131(8) 0.127(3) Uani 1 1 d .
H32A H 1.0801 0.0813 0.6300 0.152 Uiso 1 1 calc R
O33 O 0.5798(6) 0.2103(4) 0.9922(4) 0.1067(18) Uani 1 1 d .
O34 O 0.6150(6) 0.3281(4) 0.8670(4) 0.0993(16) Uani 1 1 d .
C33 C 0.6090(8) 0.2936(6) 0.9471(7) 0.094(2) Uani 1 1 d .
C34 C 0.6303(8) 0.3491(6) 0.9974(6) 0.090(2) Uani 1 1 d .
C35 C 0.6351(10) 0.3108(7) 1.0832(7) 0.116(3) Uani 1 1 d .
H35A H 0.6244 0.2445 1.1131 0.139 Uiso 1 1 calc R
C36 C 0.6553(11) 0.3657(9) 1.1279(8) 0.131(4) Uani 1 1 d .
H36A H 0.6599 0.3363 1.1872 0.157 Uiso 1 1 calc R
C37 C 0.6684(12) 0.4604(9) 1.0881(8) 0.136(4) Uani 1 1 d .
H37A H 0.6787 0.4989 1.1198 0.163 Uiso 1 1 calc R
C38 C 0.6667(10) 0.5009(7) 1.0016(8) 0.118(3) Uani 1 1 d .
H38A H 0.6804 0.5663 0.9726 0.142 Uiso 1 1 calc R
C39 C 0.6453(8) 0.4478(6) 0.9555(6) 0.102(3) Uani 1 1 d .
H39A H 0.6408 0.4778 0.8962 0.122 Uiso 1 1 calc R
O40 O 0.3945(6) 0.1920(4) 0.9433(4) 0.1071(18) Uani 1 1 d .
O41 O 0.4249(6) 0.3029(4) 0.8153(5) 0.1056(17) Uani 1 1 d .
C40 C 0.3576(11) 0.2691(7) 0.8850(7) 0.108(3) Uani 1 1 d .
C41 C 0.2328(11) 0.3263(8) 0.8967(12) 0.149(5) Uani 1 1 d .
C42 C 0.1689(16) 0.3106(11) 0.9834(15) 0.209(8) Uani 1 1 d .
H42A H 0.2052 0.2614 1.0287 0.251 Uiso 1 1 calc R
C43 C 0.050(3) 0.369(2) 1.002(2) 0.34(2) Uani 1 1 d .
H43A H 0.0047 0.3693 1.0599 0.403 Uiso 1 1 calc R
C44 C 0.001(3) 0.431(2) 0.921(4) 0.41(3) Uani 1 1 d .
H44A H -0.0828 0.4615 0.9286 0.496 Uiso 1 1 calc R
C45 C 0.065(3) 0.447(2) 0.840(2) 0.295(17) Uani 1 1 d .
H45A H 0.0328 0.4925 0.7913 0.354 Uiso 1 1 calc R
C46 C 0.1798(15) 0.3931(12) 0.8309(13) 0.186(7) Uani 1 1 d .
H46A H 0.2285 0.4024 0.7737 0.224 Uiso 1 1 calc R
O50 O 0.6345(5) 0.1360(3) 0.8401(3) 0.0895(14) Uani 1 1 d .
O60 O 0.5708(6) 0.4260(4) 0.7034(4) 0.1036(17) Uani 1 1 d D
H60A H 0.513(8) 0.453(8) 0.667(6) 0.155 Uiso 1 1 d D
H60B H 0.576(10) 0.456(8) 0.746(6) 0.155 Uiso 1 1 d D
N47 N 0.6267(17) 0.5048(12) 0.3839(14) 0.222(7) Uani 1 1 d .
C47 C 0.6641(14) 0.4962(13) 0.4487(13) 0.165(6) Uani 1 1 d .
C48 C 0.7000(17) 0.4698(11) 0.5153(9) 0.170(6) Uani 1 1 d .
H48A H 0.6516 0.4284 0.5621 0.255 Uiso 1 1 calc R
H48B H 0.6939 0.5305 0.5319 0.255 Uiso 1 1 calc R
H48C H 0.7833 0.4294 0.5055 0.255 Uiso 1 1 calc R
N49 N 0.6118(13) 0.0566(10) 0.2558(8) 0.176(5) Uani 1 1 d .
C49 C 0.6304(12) -0.0170(11) 0.2464(7) 0.134(4) Uani 1 1 d .
C50 C 0.6524(13) -0.1200(10) 0.2335(10) 0.164(5) Uani 1 1 d .
H50A H 0.6519 -0.1713 0.2898 0.246 Uiso 1 1 calc R
H50B H 0.7300 -0.1371 0.1940 0.246 Uiso 1 1 calc R
H50C H 0.5897 -0.1189 0.2083 0.246 Uiso 1 1 calc R

loop_
_atom_site_aniso_label
_atom_site_aniso_U_11
_atom_site_aniso_U_22
_atom_site_aniso_U_33
_atom_site_aniso_U_23
_atom_site_aniso_U_13
_atom_site_aniso_U_12
Fe1 0.1359(11) 0.0619(7) 0.0928(9) -0.0331(6) -0.0305(7) -0.0242(6)
Fe2 0.1391(11) 0.0606(7) 0.0896(9) -0.0319(6) -0.0247(7) -0.0286(7)
Fe3 0.1412(12) 0.0596(7) 0.0905(9) -0.0313(6) -0.0329(7) -0.0256(6)
O1 0.136(4) 0.067(3) 0.094(4) -0.042(3) -0.016(3) -0.033(3)
N1 0.124(5) 0.065(3) 0.094(4) -0.038(3) -0.019(4) -0.019(3)
C1 0.133(7) 0.066(4) 0.092(5) -0.043(4) -0.019(5) -0.024(4)
C2 0.136(7) 0.063(4) 0.097(6) -0.038(4) -0.039(5) -0.016(4)
C3 0.145(8) 0.056(4) 0.096(5) -0.037(4) -0.031(5) -0.015(4)
O3 0.127(4) 0.071(3) 0.101(4) -0.038(3) -0.025(3) -0.023(3)
C4 0.165(9) 0.063(4) 0.088(5) -0.033(4) -0.028(5) -0.022(5)
C5 0.143(8) 0.074(5) 0.091(6) -0.040(4) -0.002(5) -0.023(5)
C6 0.180(9) 0.059(4) 0.085(5) -0.036(4) -0.033(6) -0.021(5)
C7 0.157(8) 0.064(4) 0.098(6) -0.033(4) -0.029(5) -0.027(4)
C8 0.149(9) 0.104(7) 0.101(7) -0.044(5) -0.004(6) -0.043(6)
C9 0.193(12) 0.103(7) 0.165(11) -0.070(7) -0.007(9) -0.027(7)
C10 0.190(11) 0.098(6) 0.113(8) -0.034(6) -0.006(7) -0.056(7)
C11 0.124(8) 0.130(8) 0.149(10) -0.059(7) -0.021(7) -0.025(6)
N6 0.181(9) 0.077(4) 0.109(6) -0.051(4) -0.003(6) -0.041(5)
O5 0.233(9) 0.115(5) 0.158(7) -0.088(5) 0.026(6) -0.079(6)
O6 0.186(7) 0.089(4) 0.110(5) -0.042(3) -0.028(5) -0.049(4)
O12 0.140(5) 0.100(4) 0.113(5) -0.051(4) -0.046(4) -0.010(3)
O13 0.131(5) 0.093(4) 0.113(5) -0.038(4) -0.027(4) -0.025(4)
C12 0.167(11) 0.075(5) 0.125(9) -0.028(5) -0.081(8) -0.005(6)
C13 0.179(12) 0.134(9) 0.150(10) -0.067(8) -0.067(9) -0.015(8)
C14 0.198(15) 0.197(16) 0.251(19) -0.146(15) -0.111(14) 0.042(12)
C15 0.35(3) 0.47(5) 0.37(4) -0.30(4) -0.29(3) 0.20(3)
C16 0.24(2) 0.25(2) 0.201(18) -0.060(17) -0.132(17) 0.015(18)
C17 0.173(14) 0.206(17) 0.204(17) -0.061(14) -0.099(13) -0.012(12)
C18 0.152(11) 0.167(11) 0.150(11) -0.062(9) -0.049(9) -0.030(9)
O19 0.151(5) 0.058(3) 0.100(4) -0.028(2) -0.042(3) -0.026(3)
O20 0.157(5) 0.065(3) 0.104(4) -0.030(3) -0.055(4) -0.019(3)
C19 0.126(7) 0.071(5) 0.093(5) -0.036(4) -0.024(5) -0.026(4)
C20 0.121(6) 0.072(4) 0.093(5) -0.042(4) -0.020(5) -0.021(4)
C21 0.146(8) 0.080(5) 0.087(6) -0.035(4) -0.027(5) -0.026(5)
C22 0.165(9) 0.082(5) 0.110(7) -0.041(5) -0.039(6) -0.008(5)
C23 0.164(9) 0.102(7) 0.100(7) -0.043(6) -0.048(6) -0.013(6)
C24 0.220(12) 0.092(7) 0.112(8) -0.044(6) -0.059(8) -0.031(7)
C25 0.211(11) 0.082(5) 0.120(8) -0.044(5) -0.071(8) -0.017(6)
O26 0.140(5) 0.077(3) 0.097(4) -0.030(3) -0.018(3) -0.041(3)
C26 0.139(8) 0.071(5) 0.096(6) -0.036(4) -0.029(5) -0.025(5)
O27 0.138(5) 0.075(3) 0.124(5) -0.043(3) -0.013(4) -0.035(3)
C27 0.130(8) 0.093(6) 0.102(6) -0.032(5) -0.017(6) -0.040(6)
C28 0.162(10) 0.090(6) 0.145(9) -0.037(6) -0.025(8) -0.037(6)
C29 0.156(11) 0.104(8) 0.185(13) -0.031(8) 0.004(9) -0.057(8)
C30 0.126(9) 0.138(10) 0.166(11) -0.039(9) 0.002(8) -0.053(8)
C31 0.161(11) 0.132(10) 0.148(10) -0.044(8) -0.004(9) -0.045(8)
C32 0.145(9) 0.103(7) 0.137(9) -0.046(6) -0.027(7) -0.028(7)
O33 0.172(5) 0.075(3) 0.094(4) -0.035(3) -0.022(4) -0.051(3)
O34 0.156(5) 0.064(3) 0.093(4) -0.030(3) -0.038(4) -0.030(3)
C33 0.123(6) 0.067(4) 0.104(6) -0.035(4) -0.026(5) -0.028(4)
C34 0.120(6) 0.074(4) 0.090(6) -0.036(4) -0.027(4) -0.027(4)
C35 0.173(9) 0.093(6) 0.102(7) -0.030(5) -0.037(6) -0.050(6)
C36 0.186(10) 0.121(8) 0.126(8) -0.058(7) -0.048(7) -0.051(7)
C37 0.207(12) 0.105(7) 0.138(9) -0.062(7) -0.057(8) -0.047(7)
C38 0.170(9) 0.076(5) 0.136(9) -0.051(5) -0.048(7) -0.031(5)
C39 0.141(7) 0.072(4) 0.110(6) -0.043(4) -0.028(5) -0.030(5)
O40 0.138(5) 0.069(3) 0.112(4) -0.039(3) -0.008(4) -0.028(3)
O41 0.132(5) 0.078(3) 0.113(5) -0.035(3) -0.045(4) -0.010(3)
C40 0.161(10) 0.070(5) 0.106(7) -0.034(5) -0.033(7) -0.033(6)
C41 0.115(9) 0.080(6) 0.196(13) -0.018(7) -0.002(9) -0.005(6)
C42 0.165(14) 0.110(10) 0.27(2) -0.043(12) 0.007(14) 0.003(9)
C43 0.23(3) 0.18(2) 0.41(5) -0.03(3) 0.10(3) -0.036(19)
C44 0.21(3) 0.16(2) 0.61(8) 0.08(3) 0.00(4) 0.005(18)
C45 0.19(2) 0.20(2) 0.34(4) 0.07(2) -0.05(2) -0.027(18)
C46 0.139(12) 0.138(11) 0.243(19) -0.016(12) -0.070(12) 0.001(9)
O50 0.132(4) 0.064(3) 0.088(3) -0.034(2) -0.035(3) -0.022(3)
O60 0.163(5) 0.061(3) 0.099(4) -0.024(3) -0.044(4) -0.029(3)
N47 0.267(19) 0.150(11) 0.241(18) -0.062(12) -0.053(15) -0.040(11)
C47 0.142(11) 0.173(14) 0.143(14) -0.023(11) -0.043(10) -0.006(9)
C48 0.30(2) 0.123(9) 0.125(10) -0.032(8) -0.071(12) -0.077(11)
N49 0.274(15) 0.136(9) 0.140(9) -0.073(7) -0.062(9) -0.029(9)
C49 0.172(10) 0.137(10) 0.102(7) -0.053(7) -0.026(7) -0.034(8)
C50 0.189(12) 0.134(10) 0.183(13) -0.078(9) -0.018(10) -0.043(9)

loop_
_atom_type_symbol
_atom_type_description
_atom_type_scat_dispersion_real
_atom_type_scat_dispersion_imag
_atom_type_scat_source
C C 0.0181 0.0091 'International Tables Vol C Tables 4.2.6.8 and 6.1.1.4'
H H 0.0000 0.0000 'International Tables Vol C Tables 4.2.6.8 and 6.1.1.4'
N N 0.0311 0.0180 'International Tables Vol C Tables 4.2.6.8 and 6.1.1.4'
O O 0.0492 0.0322 'International Tables Vol C Tables 4.2.6.8 and 6.1.1.4'
Fe Fe -1.1336 3.1974 'International Tables Vol C Tables 4.2.6.8 and 6.1.1.4'

loop_
_geom_angle_atom_site_label_1
_geom_angle_atom_site_label_2
_geom_angle_atom_site_label_3
_geom_angle
_geom_angle_site_symmetry_1
_geom_angle_site_symmetry_3
O3 Fe1 O50 169.1(2) . .
O3 Fe1 O12 88.4(3) . .
O50 Fe1 O12 91.9(2) . .
O3 Fe1 O27 93.7(2) . .
O50 Fe1 O27 97.2(2) . .
O12 Fe1 O27 90.6(3) . .
O3 Fe1 O20 88.3(2) . .
O50 Fe1 O20 91.6(2) . .
O12 Fe1 O20 176.5(2) . .
O27 Fe1 O20 88.6(3) . .
O3 Fe1 N1 84.5(2) . .
O50 Fe1 N1 84.6(2) . .
O12 Fe1 N1 91.2(3) . .
O27 Fe1 N1 177.4(2) . .
O20 Fe1 N1 89.5(3) . .
O50 Fe2 O13 96.8(3) . .
O50 Fe2 O40 96.8(3) . .
O13 Fe2 O40 164.0(3) . .
O50 Fe2 O33 95.9(2) . .
O13 Fe2 O33 84.5(3) . .
O40 Fe2 O33 86.0(3) . .
O50 Fe2 O1 162.16(19) . 2_657
O13 Fe2 O1 84.5(3) . 2_657
O40 Fe2 O1 85.0(3) . 2_657
O33 Fe2 O1 101.9(2) . 2_657
O50 Fe2 O1 87.3(2) . .
O13 Fe2 O1 94.2(2) . .
O40 Fe2 O1 94.6(2) . .
O33 Fe2 O1 176.6(2) . .
O1 Fe2 O1 74.9(2) 2_657 .
O50 Fe3 O34 95.3(2) . .
O50 Fe3 O19 96.5(2) . .
O34 Fe3 O19 168.1(2) . .
O50 Fe3 O26 96.5(3) . .
O34 Fe3 O26 90.4(3) . .
O19 Fe3 O26 87.6(2) . .
O50 Fe3 O41 94.5(3) . .
O34 Fe3 O41 90.8(3) . .
O19 Fe3 O41 89.0(3) . .
O26 Fe3 O41 168.7(3) . .
O50 Fe3 O60 178.5(3) . .
O34 Fe3 O60 83.8(2) . .
O19 Fe3 O60 84.4(2) . .
O26 Fe3 O60 84.7(3) . .
O41 Fe3 O60 84.3(3) . .
N1 O1 Fe2 129.6(4) . 2_657
N1 O1 Fe2 114.8(4) . .
Fe2 O1 Fe2 105.1(2) 2_657 .
C1 N1 O1 115.7(7) . .
C1 N1 Fe1 126.2(6) . .
O1 N1 Fe1 117.6(4) . .
N1 C1 C2 124.4(8) . .
N1 C1 H1A 117.8 . .
C2 C1 H1A 117.8 . .
C7 C2 C3 119.8(7) . .
C7 C2 C1 116.2(9) . .
C3 C2 C1 124.0(7) . .
O3 C3 C4 119.6(9) . .
O3 C3 C2 119.7(7) . .
C4 C3 C2 120.6(7) . .
C3 O3 Fe1 135.5(6) . .
C5 C4 C3 118.3(10) . .
C5 C4 C8 121.2(8) . .
C3 C4 C8 120.3(8) . .
C4 C5 C6 120.3(8) . .
C4 C5 H5A 119.9 . .
C6 C5 H5A 119.9 . .
C7 C6 C5 123.0(8) . .
C7 C6 N6 118.1(10) . .
C5 C6 N6 118.9(8) . .
C6 C7 C2 117.5(9) . .
C6 C7 H7A 121.3 . .
C2 C7 H7A 121.3 . .
C11 C8 C9 108.1(10) . .
C11 C8 C10 113.2(9) . .
C9 C8 C10 106.0(9) . .
C11 C8 C4 107.5(8) . .
C9 C8 C4 111.0(9) . .
C10 C8 C4 111.0(9) . .
C8 C9 H9A 109.5 . .
C8 C9 H9B 109.5 . .
H9A C9 H9B 109.5 . .
C8 C9 H9C 109.5 . .
H9A C9 H9C 109.5 . .
H9B C9 H9C 109.5 . .
C8 C10 H10A 109.5 . .
C8 C10 H10B 109.5 . .
H10A C10 H10B 109.5 . .
C8 C10 H10C 109.5 . .
H10A C10 H10C 109.5 . .
H10B C10 H10C 109.5 . .
C8 C11 H11A 109.5 . .
C8 C11 H11B 109.5 . .
H11A C11 H11B 109.5 . .
C8 C11 H11C 109.5 . .
H11A C11 H11C 109.5 . .
H11B C11 H11C 109.5 . .
O5 N6 O6 122.7(8) . .
O5 N6 C6 118.6(10) . .
O6 N6 C6 118.7(8) . .
C12 O12 Fe1 133.2(7) . .
C12 O13 Fe2 130.5(7) . .
O13 C12 O12 125.2(10) . .
O13 C12 C13 119.4(11) . .
O12 C12 C13 115.1(12) . .
C14 C13 C18 117.9(14) . .
C14 C13 C12 122.9(13) . .
C18 C13 C12 119.0(12) . .
C13 C14 C15 120.5(16) . .
C13 C14 H14A 119.7 . .
C15 C14 H14A 119.7 . .
C16 C15 C14 124(2) . .
C16 C15 H15A 118.2 . .
C14 C15 H15A 118.2 . .
C15 C16 C17 117.6(19) . .
C15 C16 H16A 121.2 . .
C17 C16 H16A 121.2 . .
C18 C17 C16 119.1(18) . .
C18 C17 H17A 120.4 . .
C16 C17 H17A 120.4 . .
C17 C18 C13 120.5(14) . .
C17 C18 H18A 119.7 . .
C13 C18 H18A 119.7 . .
C19 O19 Fe3 132.6(5) . .
C19 O20 Fe1 132.4(5) . .
O20 C19 O19 124.0(8) . .
O20 C19 C20 118.4(6) . .
O19 C19 C20 117.7(7) . .
C21 C20 C25 118.2(8) . .
C21 C20 C19 120.4(7) . .
C25 C20 C19 121.4(8) . .
C20 C21 C22 121.4(8) . .
C20 C21 H21A 119.3 . .
C22 C21 H21A 119.3 . .
C23 C22 C21 119.1(9) . .
C23 C22 H22A 120.5 . .
C21 C22 H22A 120.5 . .
C24 C23 C22 120.0(9) . .
C24 C23 H23A 120.0 . .
C22 C23 H23A 120.0 . .
C23 C24 C25 120.4(9) . .
C23 C24 H24A 119.8 . .
C25 C24 H24A 119.8 . .
C24 C25 C20 121.0(9) . .
C24 C25 H25A 119.5 . .
C20 C25 H25A 119.5 . .
C26 O26 Fe3 132.6(5) . .
O27 C26 O26 122.0(9) . .
O27 C26 C27 119.3(8) . .
O26 C26 C27 118.7(7) . .
C26 O27 Fe1 135.5(6) . .
C32 C27 C28 119.3(10) . .
C32 C27 C26 121.4(9) . .
C28 C27 C26 119.3(9) . .
C27 C28 C29 119.6(11) . .
C27 C28 H28A 120.2 . .
C29 C28 H28A 120.2 . .
C30 C29 C28 119.5(11) . .
C30 C29 H29A 120.3 . .
C28 C29 H29A 120.3 . .
C29 C30 C31 122.4(12) . .
C29 C30 H30A 118.8 . .
C31 C30 H30A 118.8 . .
C30 C31 C32 118.0(12) . .
C30 C31 H31A 121.0 . .
C32 C31 H31A 121.0 . .
C27 C32 C31 121.1(11) . .
C27 C32 H32A 119.5 . .
C31 C32 H32A 119.5 . .
C33 O33 Fe2 131.8(6) . .
C33 O34 Fe3 133.7(5) . .
O34 C33 O33 123.4(7) . .
O34 C33 C34 121.4(7) . .
O33 C33 C34 115.1(8) . .
C35 C34 C39 117.6(7) . .
C35 C34 C33 123.7(8) . .
C39 C34 C33 118.6(8) . .
C34 C35 C36 121.7(9) . .
C34 C35 H35A 119.1 . .
C36 C35 H35A 119.1 . .
C37 C36 C35 120.6(11) . .
C37 C36 H36A 119.7 . .
C35 C36 H36A 119.7 . .
C36 C37 C38 119.5(9) . .
C36 C37 H37A 120.2 . .
C38 C37 H37A 120.2 . .
C37 C38 C39 120.9(9) . .
C37 C38 H38A 119.6 . .
C39 C38 H38A 119.6 . .
C38 C39 C34 119.5(9) . .
C38 C39 H39A 120.3 . .
C34 C39 H39A 120.3 . .
C40 O40 Fe2 133.6(7) . .
C40 O41 Fe3 132.9(7) . .
O41 C40 O40 123.0(11) . .
O41 C40 C41 116.1(10) . .
O40 C40 C41 120.9(11) . .
C46 C41 C42 121.0(14) . .
C46 C41 C40 124.4(15) . .
C42 C41 C40 114.6(15) . .
C41 C42 C43 119(2) . .
C41 C42 H42A 120.5 . .
C43 C42 H42A 120.5 . .
C42 C43 C44 113(3) . .
C42 C43 H43A 123.5 . .
C44 C43 H43A 123.5 . .
C45 C44 C43 125(3) . .
C45 C44 H44A 117.3 . .
C43 C44 H44A 117.3 . .
C44 C45 C46 115(3) . .
C44 C45 H45A 122.5 . .
C46 C45 H45A 122.5 . .
C45 C46 C41 126(2) . .
C45 C46 H46A 117.1 . .
C41 C46 H46A 117.1 . .
Fe2 O50 Fe3 122.0(3) . .
Fe2 O50 Fe1 117.6(3) . .
Fe3 O50 Fe1 120.4(3) . .
Fe3 O60 H60A 120(7) . .
Fe3 O60 H60B 99(7) . .
H60A O60 H60B 127(10) . .
C48 C47 N47 168(2) . .
C47 C48 H48A 109.5 . .
C47 C48 H48B 109.5 . .
H48A C48 H48B 109.5 . .
C47 C48 H48C 109.5 . .
H48A C48 H48C 109.5 . .
H48B C48 H48C 109.5 . .
N49 C49 C50 178.2(16) . .
C49 C50 H50A 109.5 . .
C49 C50 H50B 109.5 . .
H50A C50 H50B 109.5 . .
C49 C50 H50C 109.5 . .
H50A C50 H50C 109.5 . .
H50B C50 H50C 109.5 . .

loop_
_geom_bond_atom_site_label_1
_geom_bond_atom_site_label_2
_geom_bond_distance
_geom_bond_site_symmetry_2
Fe1 O3 1.927(5) .
Fe1 O50 1.948(5) .
Fe1 O12 1.997(7) .
Fe1 O27 2.016(6) .
Fe1 O20 2.048(6) .
Fe1 N1 2.145(7) .
Fe2 O50 1.860(6) .
Fe2 O13 1.979(8) .
Fe2 O40 2.019(7) .
Fe2 O33 2.037(5) .
Fe2 O1 2.067(6) 2_657
Fe2 O1 2.073(4) .
Fe3 O50 1.872(5) .
Fe3 O34 2.025(6) .
Fe3 O19 2.029(5) .
Fe3 O26 2.039(6) .
Fe3 O41 2.045(7) .
Fe3 O60 2.091(6) .
O1 N1 1.370(8) .
O1 Fe2 2.067(6) 2_657
N1 C1 1.273(9) .
C1 C2 1.455(11) .
C1 H1A 0.9500 .
C2 C7 1.401(11) .
C2 C3 1.441(13) .
C3 O3 1.301(9) .
C3 C4 1.415(11) .
C4 C5 1.378(12) .
C4 C8 1.553(14) .
C5 C6 1.406(14) .
C5 H5A 0.9500 .
C6 C7 1.395(12) .
C6 N6 1.460(11) .
C7 H7A 0.9500 .
C8 C11 1.522(16) .
C8 C9 1.545(13) .
C8 C10 1.552(14) .
C9 H9A 0.9800 .
C9 H9B 0.9800 .
C9 H9C 0.9800 .
C10 H10A 0.9800 .
C10 H10B 0.9800 .
C10 H10C 0.9800 .
C11 H11A 0.9800 .
C11 H11B 0.9800 .
C11 H11C 0.9800 .
N6 O5 1.215(10) .
N6 O6 1.252(11) .
O12 C12 1.272(13) .
O13 C12 1.251(13) .
C12 C13 1.466(17) .
C13 C14 1.327(17) .
C13 C18 1.423(17) .
C14 C15 1.40(2) .
C14 H14A 0.9500 .
C15 C16 1.32(3) .
C15 H15A 0.9500 .
C16 C17 1.41(2) .
C16 H16A 0.9500 .
C17 C18 1.39(2) .
C17 H17A 0.9500 .
C18 H18A 0.9500 .
O19 C19 1.271(8) .
O20 C19 1.267(10) .
C19 C20 1.478(12) .
C20 C21 1.363(12) .
C20 C25 1.380(11) .
C21 C22 1.392(13) .
C21 H21A 0.9500 .
C22 C23 1.383(12) .
C22 H22A 0.9500 .
C23 C24 1.351(14) .
C23 H23A 0.9500 .
C24 C25 1.379(14) .
C24 H24A 0.9500 .
C25 H25A 0.9500 .
O26 C26 1.289(10) .
C26 O27 1.258(9) .
C26 C27 1.455(13) .
C27 C32 1.398(14) .
C27 C28 1.400(13) .
C28 C29 1.414(16) .
C28 H28A 0.9500 .
C29 C30 1.373(17) .
C29 H29A 0.9500 .
C30 C31 1.385(17) .
C30 H30A 0.9500 .
C31 C32 1.409(16) .
C31 H31A 0.9500 .
C32 H32A 0.9500 .
O33 C33 1.286(10) .
O34 C33 1.249(10) .
C33 C34 1.474(11) .
C34 C35 1.364(12) .
C34 C39 1.406(11) .
C35 C36 1.383(13) .
C35 H35A 0.9500 .
C36 C37 1.343(15) .
C36 H36A 0.9500 .
C37 C38 1.369(15) .
C37 H37A 0.9500 .
C38 C39 1.389(11) .
C38 H38A 0.9500 .
C39 H39A 0.9500 .
O40 C40 1.258(11) .
O41 C40 1.253(12) .
C40 C41 1.453(16) .
C41 C46 1.36(2) .
C41 C42 1.40(2) .
C42 C43 1.41(3) .
C42 H42A 0.9500 .
C43 C44 1.53(6) .
C43 H43A 0.9500 .
C44 C45 1.33(5) .
C44 H44A 0.9500 .
C45 C46 1.34(3) .
C45 H45A 0.9500 .
C46 H46A 0.9500 .
O60 H60A 0.97(2) .
O60 H60B 0.98(2) .
N47 C47 1.26(2) .
C47 C48 1.22(2) .
C48 H48A 0.9800 .
C48 H48B 0.9800 .
C48 H48C 0.9800 .
N49 C49 1.064(14) .
C49 C50 1.497(18) .
C50 H50A 0.9800 .
C50 H50B 0.9800 .
C50 H50C 0.9800 .

loop_
_geom_hbond_atom_site_label_D
_geom_hbond_atom_site_label_H
_geom_hbond_atom_site_label_A
_geom_hbond_distance_DH
_geom_hbond_distance_HA
_geom_hbond_distance_DA
_geom_hbond_angle_DHA
_geom_hbond_site_symmetry_A
O60 H60A N47 0.97(2) 1.97(4) 2.92(2) 168(10) 2_666
O60 H60B O6 0.98(2) 2.01(8) 2.803(8) 136(9) 1_565

loop_
_geom_torsion_atom_site_label_1
_geom_torsion_atom_site_label_2
_geom_torsion_atom_site_label_3
_geom_torsion_atom_site_label_4
_geom_torsion
_geom_torsion_site_symmetry_1
_geom_torsion_site_symmetry_4
O50 Fe2 O1 N1 31.3(5) . .
O13 Fe2 O1 N1 -65.4(5) . .
O40 Fe2 O1 N1 127.9(5) . .
O1 Fe2 O1 N1 -148.5(6) 2_657 .
O50 Fe2 O1 Fe2 179.8(3) . 2_657
O13 Fe2 O1 Fe2 83.1(3) . 2_657
O40 Fe2 O1 Fe2 -83.6(3) . 2_657
O1 Fe2 O1 Fe2 0.0 2_657 2_657
Fe2 O1 N1 C1 36.7(10) 2_657 .
Fe2 O1 N1 C1 175.8(6) . .
Fe2 O1 N1 Fe1 -150.7(4) 2_657 .
Fe2 O1 N1 Fe1 -11.6(7) . .
O3 Fe1 N1 C1 -21.6(7) . .
O50 Fe1 N1 C1 158.4(7) . .
O12 Fe1 N1 C1 -109.8(7) . .
O20 Fe1 N1 C1 66.7(7) . .
O3 Fe1 N1 O1 166.7(6) . .
O50 Fe1 N1 O1 -13.3(5) . .
O12 Fe1 N1 O1 78.4(5) . .
O20 Fe1 N1 O1 -105.0(5) . .
O1 N1 C1 C2 -176.5(7) . .
Fe1 N1 C1 C2 11.7(12) . .
N1 C1 C2 C7 -175.2(8) . .
N1 C1 C2 C3 6.3(14) . .
C7 C2 C3 O3 176.3(8) . .
C1 C2 C3 O3 -5.2(13) . .
C7 C2 C3 C4 -6.8(13) . .
C1 C2 C3 C4 171.7(8) . .
C4 C3 O3 Fe1 165.1(6) . .
C2 C3 O3 Fe1 -18.0(12) . .
O50 Fe1 O3 C3 26.1(17) . .
O12 Fe1 O3 C3 117.6(8) . .
O27 Fe1 O3 C3 -151.9(8) . .
O20 Fe1 O3 C3 -63.5(8) . .
N1 Fe1 O3 C3 26.2(8) . .
O3 C3 C4 C5 -175.1(8) . .
C2 C3 C4 C5 8.0(13) . .
O3 C3 C4 C8 0.2(13) . .
C2 C3 C4 C8 -176.7(8) . .
C3 C4 C5 C6 -4.1(14) . .
C8 C4 C5 C6 -179.3(9) . .
C4 C5 C6 C7 -1.2(14) . .
C4 C5 C6 N6 179.9(8) . .
C5 C6 C7 C2 2.5(14) . .
N6 C6 C7 C2 -178.7(8) . .
C3 C2 C7 C6 1.5(13) . .
C1 C2 C7 C6 -177.1(8) . .
C5 C4 C8 C11 -121.6(10) . .
C3 C4 C8 C11 63.3(11) . .
C5 C4 C8 C9 -3.5(14) . .
C3 C4 C8 C9 -178.7(9) . .
C5 C4 C8 C10 114.1(10) . .
C3 C4 C8 C10 -61.1(12) . .
C7 C6 N6 O5 -178.7(9) . .
C5 C6 N6 O5 0.2(14) . .
C7 C6 N6 O6 0.4(13) . .
C5 C6 N6 O6 179.3(9) . .
O3 Fe1 O12 C12 -143.0(9) . .
O50 Fe1 O12 C12 26.0(9) . .
O27 Fe1 O12 C12 123.3(9) . .
N1 Fe1 O12 C12 -58.6(9) . .
O50 Fe2 O13 C12 -15.1(8) . .
O40 Fe2 O13 C12 -164.0(9) . .
O33 Fe2 O13 C12 -110.5(8) . .
O1 Fe2 O13 C12 147.0(8) 2_657 .
O1 Fe2 O13 C12 72.7(8) . .
Fe2 O13 C12 O12 -12.7(15) . .
Fe2 O13 C12 C13 173.8(7) . .
Fe1 O12 C12 O13 5.1(16) . .
Fe1 O12 C12 C13 178.9(8) . .
O13 C12 C13 C14 150.5(16) . .
O12 C12 C13 C14 -24(2) . .
O13 C12 C13 C18 -24.7(18) . .
O12 C12 C13 C18 161.2(12) . .
C18 C13 C14 C15 -1(3) . .
C12 C13 C14 C15 -177(3) . .
C13 C14 C15 C16 3(5) . .
C14 C15 C16 C17 -8(6) . .
C15 C16 C17 C18 10(4) . .
C16 C17 C18 C13 -9(3) . .
C14 C13 C18 C17 4(2) . .
C12 C13 C18 C17 179.5(14) . .
O50 Fe3 O19 C19 -12.3(8) . .
O34 Fe3 O19 C19 164.3(11) . .
O26 Fe3 O19 C19 84.0(8) . .
O41 Fe3 O19 C19 -106.7(8) . .
O60 Fe3 O19 C19 168.9(8) . .
O3 Fe1 O20 C19 -152.3(8) . .
O50 Fe1 O20 C19 38.6(8) . .
O27 Fe1 O20 C19 -58.6(8) . .
N1 Fe1 O20 C19 123.1(8) . .
Fe1 O20 C19 O19 -14.6(14) . .
Fe1 O20 C19 C20 165.7(6) . .
Fe3 O19 C19 O20 -2.6(14) . .
Fe3 O19 C19 C20 177.1(6) . .
O20 C19 C20 C21 -175.6(8) . .
O19 C19 C20 C21 4.7(13) . .
O20 C19 C20 C25 4.5(14) . .
O19 C19 C20 C25 -175.2(9) . .
C25 C20 C21 C22 -2.1(15) . .
C19 C20 C21 C22 178.0(9) . .
C20 C21 C22 C23 1.9(16) . .
C21 C22 C23 C24 -0.5(18) . .
C22 C23 C24 C25 -0.6(19) . .
C23 C24 C25 C20 0(2) . .
C21 C20 C25 C24 1.0(17) . .
C19 C20 C25 C24 -179.1(10) . .
O50 Fe3 O26 C26 31.2(8) . .
O34 Fe3 O26 C26 126.6(7) . .
O19 Fe3 O26 C26 -65.1(7) . .
O41 Fe3 O26 C26 -137.2(11) . .
O60 Fe3 O26 C26 -149.7(8) . .
Fe3 O26 C26 O27 -6.7(13) . .
Fe3 O26 C26 C27 170.9(6) . .
O26 C26 O27 Fe1 -7.9(14) . .
C27 C26 O27 Fe1 174.5(7) . .
O3 Fe1 O27 C26 172.7(9) . .
O50 Fe1 O27 C26 -6.9(9) . .
O12 Fe1 O27 C26 -98.9(9) . .
O20 Fe1 O27 C26 84.5(9) . .
O27 C26 C27 C32 -2.4(14) . .
O26 C26 C27 C32 179.9(9) . .
O27 C26 C27 C28 179.4(10) . .
O26 C26 C27 C28 1.6(14) . .
C32 C27 C28 C29 2.6(18) . .
C26 C27 C28 C29 -179.1(11) . .
C27 C28 C29 C30 -3(2) . .
C28 C29 C30 C31 2(2) . .
C29 C30 C31 C32 -2(2) . .
C28 C27 C32 C31 -2.3(17) . .
C26 C27 C32 C31 179.4(11) . .
C30 C31 C32 C27 2(2) . .
O50 Fe2 O33 C33 15.5(8) . .
O13 Fe2 O33 C33 111.8(8) . .
O40 Fe2 O33 C33 -81.0(8) . .
O1 Fe2 O33 C33 -165.0(8) 2_657 .
O50 Fe3 O34 C33 -17.2(9) . .
O19 Fe3 O34 C33 166.2(11) . .
O26 Fe3 O34 C33 -113.8(8) . .
O41 Fe3 O34 C33 77.4(9) . .
O60 Fe3 O34 C33 161.7(9) . .
Fe3 O34 C33 O33 -8.7(14) . .
Fe3 O34 C33 C34 174.0(6) . .
Fe2 O33 C33 O34 9.8(14) . .
Fe2 O33 C33 C34 -172.8(6) . .
O34 C33 C34 C35 -174.0(9) . .
O33 C33 C34 C35 8.5(14) . .
O34 C33 C34 C39 6.7(13) . .
O33 C33 C34 C39 -170.8(8) . .
C39 C34 C35 C36 -0.7(16) . .
C33 C34 C35 C36 -179.9(10) . .
C34 C35 C36 C37 1.4(19) . .
C35 C36 C37 C38 -2.7(19) . .
C36 C37 C38 C39 3.5(19) . .
C37 C38 C39 C34 -2.8(16) . .
C35 C34 C39 C38 1.4(14) . .
C33 C34 C39 C38 -179.3(9) . .
O50 Fe2 O40 C40 -16.2(8) . .
O13 Fe2 O40 C40 132.7(10) . .
O33 Fe2 O40 C40 79.3(8) . .
O1 Fe2 O40 C40 -178.4(8) 2_657 .
O1 Fe2 O40 C40 -104.0(8) . .
O50 Fe3 O41 C40 31.1(7) . .
O34 Fe3 O41 C40 -64.3(7) . .
O19 Fe3 O41 C40 127.6(7) . .
O26 Fe3 O41 C40 -160.5(10) . .
O60 Fe3 O41 C40 -147.9(7) . .
Fe3 O41 C40 O40 -11.5(13) . .
Fe3 O41 C40 C41 166.6(8) . .
Fe2 O40 C40 O41 2.2(13) . .
Fe2 O40 C40 C41 -175.8(8) . .
O41 C40 C41 C46 19.1(19) . .
O40 C40 C41 C46 -162.7(13) . .
O41 C40 C41 C42 -158.8(12) . .
O40 C40 C41 C42 19.4(17) . .
C46 C41 C42 C43 -3(3) . .
C40 C41 C42 C43 175(2) . .
C41 C42 C43 C44 9(4) . .
C42 C43 C44 C45 -12(6) . .
C43 C44 C45 C46 8(6) . .
C44 C45 C46 C41 0(5) . .
C42 C41 C46 C45 -2(3) . .
C40 C41 C46 C45 180(2) . .
O13 Fe2 O50 Fe3 -130.1(3) . .
O40 Fe2 O50 Fe3 41.7(3) . .
O33 Fe2 O50 Fe3 -44.9(4) . .
O1 Fe2 O50 Fe3 136.7(7) 2_657 .
O1 Fe2 O50 Fe3 136.0(3) . .
O13 Fe2 O50 Fe1 50.2(3) . .
O40 Fe2 O50 Fe1 -138.1(3) . .
O33 Fe2 O50 Fe1 135.3(3) . .
O1 Fe2 O50 Fe1 -43.0(10) 2_657 .
O1 Fe2 O50 Fe1 -43.7(3) . .
O34 Fe3 O50 Fe2 45.4(4) . .
O19 Fe3 O50 Fe2 -135.2(3) . .
O26 Fe3 O50 Fe2 136.5(3) . .
O41 Fe3 O50 Fe2 -45.8(3) . .
O34 Fe3 O50 Fe1 -134.8(3) . .
O19 Fe3 O50 Fe1 44.5(4) . .
O26 Fe3 O50 Fe1 -43.8(3) . .
O41 Fe3 O50 Fe1 133.9(3) . .
O3 Fe1 O50 Fe2 38.5(14) . .
O12 Fe1 O50 Fe2 -52.6(3) . .
O27 Fe1 O50 Fe2 -143.5(3) . .
O20 Fe1 O50 Fe2 127.8(3) . .
N1 Fe1 O50 Fe2 38.4(3) . .
O3 Fe1 O50 Fe3 -141.2(11) . .
O12 Fe1 O50 Fe3 127.6(3) . .
O27 Fe1 O50 Fe3 36.8(4) . .
O20 Fe1 O50 Fe3 -52.0(3) . .
N1 Fe1 O50 Fe3 -141.3(3) . .
